data_1503442
loop_
_publ_author_name
'Mycka, Robert J.'
'Steward, Omar W.'
'Fleming, Fraser F.'

_publ_section_title
;
 Gamma-hydroxynitrile alkylations: electrophile-dependent
 stereoselectivity.
;
_journal_issue 13
_journal_name_full 'Organic letters'
_journal_page_first 3030
_journal_page_last 3033
_journal_paper_doi 10.1021/ol101030r
_journal_volume 12
_journal_year 2010
_chemical_formula_moiety 'C16 H23 N O2'
_chemical_formula_sum 'C16 H23 N O2'
_chemical_formula_weight 261.35
_chemical_melting_point 428.5(15)
_chemical_name_systematic
; 
 ?
;
_space_group_IT_number 14
_symmetry_cell_setting monoclinic
_symmetry_space_group_name_Hall '-P 2ybc'
_symmetry_space_group_name_H-M 'P 1 21/c 1'
_atom_sites_solution_hydrogens geom
_atom_sites_solution_primary direct
_atom_sites_solution_secondary difmap
_audit_creation_method SHELXL-97
_cell_angle_alpha 90.00
_cell_angle_beta 90.364(4)
_cell_angle_gamma 90.00
_cell_formula_units_Z 4
_cell_length_a 6.1272(3)
_cell_length_b 11.7615(6)
_cell_length_c 21.1408(12)
_cell_measurement_reflns_used 11908
_cell_measurement_temperature 296(2)
_cell_measurement_theta_max 21.26
_cell_measurement_theta_min 2.40
_cell_volume 1523.48(14)
_computing_cell_refinement 'SAINT (Bruker, 1998)'
_computing_data_collection 'SMART (Bruker, 1998)'
_computing_data_reduction SAINT
_computing_molecular_graphics SHELXTL
_computing_structure_refinement 'SHELXS-97 (Sheldrick, 1997)'
_computing_structure_solution 'SHELXS-97 (Sheldrick, 1997)'
_diffrn_ambient_temperature 296(2)
_diffrn_measured_fraction_theta_full 0.995
_diffrn_measured_fraction_theta_max 0.995
_diffrn_measurement_device_type 'Bruker Smart ApexII'
_diffrn_measurement_method 'phi and omega scans'
_diffrn_radiation_monochromator graphite
_diffrn_radiation_source 'fine-focus sealed tube'
_diffrn_radiation_type MoK\a
_diffrn_radiation_wavelength 0.71073
_diffrn_reflns_av_R_equivalents 0.1172
_diffrn_reflns_av_sigmaI/netI 0.0591
_diffrn_reflns_limit_h_max 6
_diffrn_reflns_limit_h_min -6
_diffrn_reflns_limit_k_max 11
_diffrn_reflns_limit_k_min -11
_diffrn_reflns_limit_l_max 21
_diffrn_reflns_limit_l_min -21
_diffrn_reflns_number 11908
_diffrn_reflns_theta_full 21.26
_diffrn_reflns_theta_max 21.26
_diffrn_reflns_theta_min 1.93
_diffrn_standards_interval_count 0
_diffrn_standards_interval_time 0
_diffrn_standards_number 1690
_exptl_absorpt_coefficient_mu 0.074
_exptl_absorpt_correction_T_max 0.9926
_exptl_absorpt_correction_T_min 0.9709
_exptl_absorpt_correction_type multi-scan
_exptl_absorpt_process_details 'SADABS(Sheldrick 2002)'
_exptl_crystal_colour clear
_exptl_crystal_density_diffrn 1.139
_exptl_crystal_density_method 'not measured'
_exptl_crystal_description plate
_exptl_crystal_F_000 568
_exptl_crystal_size_max 0.40
_exptl_crystal_size_mid 0.40
_exptl_crystal_size_min 0.10
_refine_diff_density_max 0.145
_refine_diff_density_min -0.114
_refine_diff_density_rms 0.031
_refine_ls_extinction_method none
_refine_ls_goodness_of_fit_ref 0.801
_refine_ls_hydrogen_treatment constr
_refine_ls_matrix_type full
_refine_ls_number_parameters 178
_refine_ls_number_reflns 1690
_refine_ls_number_restraints 0
_refine_ls_restrained_S_all 0.801
_refine_ls_R_factor_all 0.0624
_refine_ls_R_factor_gt 0.0419
_refine_ls_shift/su_max 0.000
_refine_ls_shift/su_mean 0.000
_refine_ls_structure_factor_coef Fsqd
_refine_ls_weighting_details 'calc w=1/[\s^2^(Fo^2^)+(0.1000P)^2^+0.0000P] where P=(Fo^2^+2Fc^2^)/3'
_refine_ls_weighting_scheme calc
_refine_ls_wR_factor_gt 0.1129
_refine_ls_wR_factor_ref 0.1259
_reflns_number_gt 1201
_reflns_number_total 1690
_reflns_threshold_expression >2sigma(I)
_cod_data_source_file ol101030r_si_001.cif
_cod_data_source_block Retention
_cod_depositor_comments
;
The following automatic conversions were performed:

'_chemical_melting_point' value '427-430K' was changed to '428.5(15)'
- the average value was taken and precision was estimated.

Automatic conversion script
Id: cif_fix_values 1715 2011-07-08 13:25:40Z adriana 
;
_cod_original_sg_symbol_H-M 'P 21/c'
_cod_database_code 1503442

loop_
_symmetry_equiv_pos_as_xyz
'x, y, z'
'-x, y+1/2, -z+1/2'
'-x, -y, -z'
'x, -y-1/2, z-1/2'

loop_
_atom_site_label
_atom_site_type_symbol
_atom_site_fract_x
_atom_site_fract_y
_atom_site_fract_z
_atom_site_U_iso_or_equiv
_atom_site_adp_type
_atom_site_occupancy
_atom_site_symmetry_multiplicity
_atom_site_calc_flag
_atom_site_refinement_flags
C1 C 0.1738(4) 0.84702(18) 0.32300(12) 0.0440(7) Uani 1 1 d .
H1 H 0.3269 0.8326 0.3126 0.053 Uiso 1 1 calc R
C2 C 0.1056(3) 0.96463(18) 0.29360(11) 0.0404(6) Uani 1 1 d .
C3 C 0.1203(4) 0.96550(19) 0.22053(11) 0.0444(7) Uani 1 1 d .
H3A H -0.0057 0.9252 0.2039 0.053 Uiso 1 1 calc R
H3B H 0.1082 1.0438 0.2065 0.053 Uiso 1 1 calc R
C4 C 0.3230(4) 0.91465(18) 0.19035(11) 0.0432(6) Uani 1 1 d .
H4 H 0.4458 0.9239 0.2198 0.052 Uiso 1 1 calc R
C5 C 0.3859(4) 0.9689(2) 0.12669(12) 0.0498(7) Uani 1 1 d .
C6 C 0.1891(4) 0.9774(2) 0.08186(12) 0.0663(8) Uani 1 1 d .
H6A H 0.2367 1.0029 0.0411 0.100 Uiso 1 1 calc R
H6B H 0.0855 1.0305 0.0986 0.100 Uiso 1 1 calc R
H6C H 0.1218 0.9040 0.0778 0.100 Uiso 1 1 calc R
C7 C 0.2573(4) 1.0529(2) 0.31704(12) 0.0480(7) Uani 1 1 d .
C8 C -0.1270(4) 0.9971(2) 0.31294(12) 0.0551(7) Uani 1 1 d .
H8A H -0.1311 1.0104 0.3577 0.083 Uiso 1 1 calc R
H8B H -0.2252 0.9364 0.3022 0.083 Uiso 1 1 calc R
H8C H -0.1704 1.0650 0.2910 0.083 Uiso 1 1 calc R
C9 C 0.4812(5) 1.0870(2) 0.13981(15) 0.0730(9) Uani 1 1 d .
H9A H 0.6114 1.0796 0.1650 0.110 Uiso 1 1 calc R
H9B H 0.3762 1.1320 0.1622 0.110 Uiso 1 1 calc R
H9C H 0.5159 1.1234 0.1005 0.110 Uiso 1 1 calc R
C10 C 0.5625(4) 0.8957(2) 0.09543(14) 0.0694(9) Uani 1 1 d .
H10A H 0.6243 0.9365 0.0605 0.104 Uiso 1 1 calc R
H10B H 0.4988 0.8262 0.0804 0.104 Uiso 1 1 calc R
H10C H 0.6750 0.8788 0.1258 0.104 Uiso 1 1 calc R
C11 C 0.1499(4) 0.84215(19) 0.39382(12) 0.0458(7) Uani 1 1 d .
C12 C 0.3169(5) 0.8771(2) 0.43339(14) 0.0604(8) Uani 1 1 d .
H12 H 0.4470 0.9028 0.4161 0.072 Uiso 1 1 calc R
C13 C 0.2937(6) 0.8746(3) 0.49852(17) 0.0811(10) Uani 1 1 d .
H13 H 0.4066 0.8998 0.5245 0.097 Uiso 1 1 calc R
C14 C 0.1032(7) 0.8348(3) 0.52470(16) 0.0841(10) Uani 1 1 d .
H14 H 0.0877 0.8319 0.5684 0.101 Uiso 1 1 calc R
C15 C -0.0624(6) 0.7995(3) 0.48613(17) 0.0788(9) Uani 1 1 d .
H15 H -0.1916 0.7730 0.5037 0.095 Uiso 1 1 calc R
C16 C -0.0402(5) 0.8029(2) 0.42148(14) 0.0629(8) Uani 1 1 d .
H16 H -0.1548 0.7784 0.3959 0.076 Uiso 1 1 calc R
N1 N 0.3741(4) 1.1237(2) 0.33270(11) 0.0694(7) Uani 1 1 d .
O1 O 0.0442(3) 0.76079(13) 0.29469(8) 0.0591(6) Uani 1 1 d .
H1A H 0.0819 0.7517 0.2579 0.089 Uiso 1 1 calc R
O2 O 0.2761(3) 0.79479(13) 0.18454(8) 0.0546(5) Uani 1 1 d .
H2 H 0.3898 0.7599 0.1782 0.082 Uiso 1 1 calc R

loop_
_atom_site_aniso_label
_atom_site_aniso_U_11
_atom_site_aniso_U_22
_atom_site_aniso_U_33
_atom_site_aniso_U_23
_atom_site_aniso_U_13
_atom_site_aniso_U_12
C1 0.0466(14) 0.0297(14) 0.0557(18) -0.0020(12) 0.0007(12) -0.0030(11)
C2 0.0415(14) 0.0274(13) 0.0522(17) -0.0035(11) 0.0026(11) -0.0021(11)
C3 0.0476(15) 0.0324(14) 0.0531(17) 0.0003(12) -0.0014(12) 0.0039(11)
C4 0.0443(14) 0.0337(15) 0.0516(16) -0.0011(12) -0.0010(12) 0.0003(11)
C5 0.0514(15) 0.0430(16) 0.0551(18) 0.0055(13) 0.0051(13) -0.0018(12)
C6 0.0732(19) 0.071(2) 0.0549(19) 0.0104(15) -0.0034(15) 0.0019(15)
C7 0.0515(16) 0.0349(15) 0.0577(18) -0.0027(13) 0.0089(13) 0.0015(14)
C8 0.0459(15) 0.0490(16) 0.070(2) -0.0026(14) 0.0034(13) 0.0061(12)
C9 0.076(2) 0.0521(18) 0.090(2) 0.0130(16) 0.0036(17) -0.0132(15)
C10 0.0641(18) 0.075(2) 0.070(2) 0.0106(16) 0.0163(15) 0.0006(16)
C11 0.0541(16) 0.0317(14) 0.0516(18) -0.0002(12) 0.0015(14) -0.0009(12)
C12 0.0672(19) 0.0567(19) 0.057(2) 0.0026(14) -0.0063(16) -0.0048(14)
C13 0.114(3) 0.060(2) 0.069(3) -0.0029(17) -0.024(2) -0.0071(19)
C14 0.139(3) 0.054(2) 0.059(2) 0.0027(17) 0.008(2) -0.002(2)
C15 0.099(3) 0.070(2) 0.067(3) 0.0091(18) 0.019(2) -0.0128(19)
C16 0.073(2) 0.0561(18) 0.060(2) 0.0027(15) 0.0043(15) -0.0116(15)
N1 0.0715(16) 0.0497(15) 0.0870(19) -0.0129(13) 0.0085(13) -0.0139(13)
O1 0.0807(13) 0.0373(10) 0.0592(12) -0.0072(9) 0.0040(10) -0.0155(9)
O2 0.0607(11) 0.0344(10) 0.0689(12) -0.0004(9) 0.0142(9) 0.0045(8)

loop_
_atom_type_symbol
_atom_type_description
_atom_type_scat_dispersion_real
_atom_type_scat_dispersion_imag
_atom_type_scat_source
C C 0.0033 0.0016 'International Tables Vol C Tables 4.2.6.8 and 6.1.1.4'
H H 0.0000 0.0000 'International Tables Vol C Tables 4.2.6.8 and 6.1.1.4'
N N 0.0061 0.0033 'International Tables Vol C Tables 4.2.6.8 and 6.1.1.4'
O O 0.0106 0.0060 'International Tables Vol C Tables 4.2.6.8 and 6.1.1.4'

loop_
_geom_angle_atom_site_label_1
_geom_angle_atom_site_label_2
_geom_angle_atom_site_label_3
_geom_angle
O1 C1 C11 109.54(19)
O1 C1 C2 108.40(19)
C11 C1 C2 113.53(19)
O1 C1 H1 108.4
C11 C1 H1 108.4
C2 C1 H1 108.4
C7 C2 C8 108.62(19)
C7 C2 C3 106.83(19)
C8 C2 C3 108.94(19)
C7 C2 C1 108.70(19)
C8 C2 C1 111.06(19)
C3 C2 C1 112.54(18)
C4 C3 C2 117.94(19)
C4 C3 H3A 107.8
C2 C3 H3A 107.8
C4 C3 H3B 107.8
C2 C3 H3B 107.8
H3A C3 H3B 107.2
O2 C4 C3 104.88(17)
O2 C4 C5 112.38(19)
C3 C4 C5 114.37(19)
O2 C4 H4 108.3
C3 C4 H4 108.3
C5 C4 H4 108.3
C9 C5 C6 110.5(2)
C9 C5 C10 108.5(2)
C6 C5 C10 108.9(2)
C9 C5 C4 108.3(2)
C6 C5 C4 111.5(2)
C10 C5 C4 108.9(2)
C5 C6 H6A 109.5
C5 C6 H6B 109.5
H6A C6 H6B 109.5
C5 C6 H6C 109.5
H6A C6 H6C 109.5
H6B C6 H6C 109.5
N1 C7 C2 177.0(3)
C2 C8 H8A 109.5
C2 C8 H8B 109.5
H8A C8 H8B 109.5
C2 C8 H8C 109.5
H8A C8 H8C 109.5
H8B C8 H8C 109.5
C5 C9 H9A 109.5
C5 C9 H9B 109.5
H9A C9 H9B 109.5
C5 C9 H9C 109.5
H9A C9 H9C 109.5
H9B C9 H9C 109.5
C5 C10 H10A 109.5
C5 C10 H10B 109.5
H10A C10 H10B 109.5
C5 C10 H10C 109.5
H10A C10 H10C 109.5
H10B C10 H10C 109.5
C12 C11 C16 117.7(3)
C12 C11 C1 121.0(2)
C16 C11 C1 121.3(2)
C11 C12 C13 121.0(3)
C11 C12 H12 119.5
C13 C12 H12 119.5
C14 C13 C12 120.0(3)
C14 C13 H13 120.0
C12 C13 H13 120.0
C15 C14 C13 119.5(3)
C15 C14 H14 120.2
C13 C14 H14 120.2
C14 C15 C16 120.5(3)
C14 C15 H15 119.7
C16 C15 H15 119.7
C15 C16 C11 121.2(3)
C15 C16 H16 119.4
C11 C16 H16 119.4
C1 O1 H1A 109.5
C4 O2 H2 109.5

loop_
_geom_bond_atom_site_label_1
_geom_bond_atom_site_label_2
_geom_bond_distance
C1 O1 1.418(3)
C1 C11 1.506(3)
C1 C2 1.572(3)
C1 H1 0.9800
C2 C7 1.477(4)
C2 C8 1.534(3)
C2 C3 1.548(3)
C3 C4 1.522(3)
C3 H3A 0.9700
C3 H3B 0.9700
C4 O2 1.444(2)
C4 C5 1.541(3)
C4 H4 0.9800
C5 C9 1.532(3)
C5 C6 1.532(3)
C5 C10 1.536(4)
C6 H6A 0.9600
C6 H6B 0.9600
C6 H6C 0.9600
C7 N1 1.146(3)
C8 H8A 0.9600
C8 H8B 0.9600
C8 H8C 0.9600
C9 H9A 0.9600
C9 H9B 0.9600
C9 H9C 0.9600
C10 H10A 0.9600
C10 H10B 0.9600
C10 H10C 0.9600
C11 C12 1.380(3)
C11 C16 1.386(3)
C12 C13 1.385(4)
C12 H12 0.9300
C13 C14 1.377(4)
C13 H13 0.9300
C14 C15 1.362(4)
C14 H14 0.9300
C15 C16 1.375(4)
C15 H15 0.9300
C16 H16 0.9300
O1 H1A 0.8200
O2 H2 0.8200

loop_
_geom_hbond_atom_site_label_D
_geom_hbond_atom_site_label_H
_geom_hbond_atom_site_label_A
_geom_hbond_distance_DH
_geom_hbond_distance_HA
_geom_hbond_distance_DA
_geom_hbond_angle_DHA
_geom_hbond_site_symmetry_A
O1 H1A O2 0.820 2.025 2.765(2) 149.81 1_555
02 H2 N1 0.820 2.172 2.964 162.40 2_645

loop_
_geom_torsion_atom_site_label_1
_geom_torsion_atom_site_label_2
_geom_torsion_atom_site_label_3
_geom_torsion_atom_site_label_4
_geom_torsion
O1 C1 C2 C7 -173.23(19)
C11 C1 C2 C7 64.8(3)
O1 C1 C2 C8 67.3(2)
C11 C1 C2 C8 -54.6(3)
O1 C1 C2 C3 -55.1(2)
C11 C1 C2 C3 -177.06(19)
C7 C2 C3 C4 74.0(2)
C8 C2 C3 C4 -168.79(19)
C1 C2 C3 C4 -45.2(3)
C2 C3 C4 O2 86.3(2)
C2 C3 C4 C5 -150.1(2)
O2 C4 C5 C9 -167.42(19)
C3 C4 C5 C9 73.1(3)
O2 C4 C5 C6 70.7(3)
C3 C4 C5 C6 -48.7(3)
O2 C4 C5 C10 -49.6(3)
C3 C4 C5 C10 -169.0(2)
C8 C2 C7 N1 -93(5)
C3 C2 C7 N1 24(5)
C1 C2 C7 N1 146(5)
O1 C1 C11 C12 151.1(2)
C2 C1 C11 C12 -87.5(3)
O1 C1 C11 C16 -29.1(3)
C2 C1 C11 C16 92.2(3)
C16 C11 C12 C13 -0.9(4)
C1 C11 C12 C13 178.8(2)
C11 C12 C13 C14 1.2(4)
C12 C13 C14 C15 -0.9(5)
C13 C14 C15 C16 0.4(5)
C14 C15 C16 C11 -0.1(5)
C12 C11 C16 C15 0.4(4)
C1 C11 C16 C15 -179.4(2)
